data_7023648
loop_
_publ_author_name
'Isozaki, Katsuhiro'
'Haga, Yusuke'
'Ogata, Kazuki'
'Naota, Takeshi'
'Takaya, Hikaru'

_publ_section_title
;
 Metal array fabrication based on ultrasound-induced self-assembly of
 metalated dipeptides.
;
_journal_issue 45
_journal_name_full 'Dalton transactions (Cambridge, England : 2003)'
_journal_page_first 15953
_journal_page_last 15966
_journal_paper_doi 10.1039/c3dt51696b
_journal_volume 42
_journal_year 2013
_chemical_formula_moiety 'C27 H25 Cl N O P Pd '
_chemical_formula_sum 'C27 H25 Cl N O P Pd'
_chemical_formula_weight 552.33
_space_group_IT_number 61
_symmetry_cell_setting orthorhombic
_symmetry_Int_Tables_number 61
_symmetry_space_group_name_Hall '-P 2ac 2ab'
_symmetry_space_group_name_H-M 'P b c a'
_cell_angle_alpha 90.0000
_cell_angle_beta 90.0000
_cell_angle_gamma 90.0000
_cell_formula_units_Z 8
_cell_length_a 18.121(9)
_cell_length_b 9.620(5)
_cell_length_c 27.973(15)
_cell_measurement_reflns_used 6707
_cell_measurement_temperature 223.1
_cell_measurement_theta_max 31.1
_cell_measurement_theta_min 1.8
_cell_volume 4876(4)
_computing_cell_refinement CrystalClear
_computing_data_collection CrystalClear
_computing_data_reduction CrystalStructure
_computing_publication_material 'CrystalStructure 3.8'
_computing_structure_refinement SHELXL
_computing_structure_solution SHELXS97
_diffrn_ambient_temperature 223.1
_diffrn_detector_area_resol_mean 7.31
_diffrn_measured_fraction_theta_full 0.999
_diffrn_measured_fraction_theta_max 0.599
_diffrn_measurement_device_type 'Rigaku Saturn'
_diffrn_measurement_method \w
_diffrn_radiation_type 'Mo K\a'
_diffrn_radiation_wavelength 0.71070
_diffrn_reflns_av_R_equivalents 0.115
_diffrn_reflns_limit_h_max 24
_diffrn_reflns_limit_h_min -18
_diffrn_reflns_limit_k_max 13
_diffrn_reflns_limit_k_min -13
_diffrn_reflns_limit_l_max 38
_diffrn_reflns_limit_l_min -40
_diffrn_reflns_number 33583
_diffrn_reflns_theta_full 26.00
_diffrn_reflns_theta_max 31.35
_exptl_absorpt_coefficient_mu 0.956
_exptl_absorpt_correction_T_max 0.826
_exptl_absorpt_correction_T_min 0.820
_exptl_absorpt_correction_type numerical
_exptl_absorpt_process_details
;
    Higashi, T. (1999). Program for Absorption Correction.
    Rigaku Corporation, Tokyo, Japan.
;
_exptl_crystal_colour white
_exptl_crystal_density_diffrn 1.505
_exptl_crystal_density_method 'not measured'
_exptl_crystal_description platelet
_exptl_crystal_F_000 2240.00
_exptl_crystal_size_max 0.20
_exptl_crystal_size_mid 0.20
_exptl_crystal_size_min 0.20
_refine_diff_density_max 1.36
_refine_diff_density_min -1.05
_refine_ls_extinction_method none
_refine_ls_goodness_of_fit_ref 1.001
_refine_ls_hydrogen_treatment refall
_refine_ls_number_parameters 290
_refine_ls_number_reflns 4796
_refine_ls_R_factor_gt 0.0606
_refine_ls_shift/su_max 0.0000
_refine_ls_structure_factor_coef Fsqd
_refine_ls_weighting_details 'w = 1/[\s^2^(Fo^2^)+(0.0650P)^2^+0.0000P] where P=(Fo^2^+2Fc^2^)/3'
_refine_ls_weighting_scheme calc
_refine_ls_wR_factor_ref 0.1503
_reflns_number_gt 2751
_reflns_number_total 4796
_reflns_threshold_expression F^2^>2.0\s(F^2^)
_cod_data_source_file c3dt51696b.txt
_cod_data_source_block '__100714_PdOH2_fromCHCl3_7'
_cod_original_formula_sum 'C27 H25 Cl N O P Pd '
_cod_database_code 7023648

loop_
_symmetry_equiv_pos_site_id
_symmetry_equiv_pos_as_xyz
1 +X,+Y,+Z
2 1/2-X,1/2+Y,+Z
3 +X,1/2-Y,1/2+Z
4 1/2-X,-Y,1/2+Z
5 -X,-Y,-Z
6 1/2+X,1/2-Y,-Z
7 -X,1/2+Y,1/2-Z
8 1/2+X,+Y,1/2-Z

loop_
_atom_site_label
_atom_site_type_symbol
_atom_site_fract_x
_atom_site_fract_y
_atom_site_fract_z
_atom_site_U_iso_or_equiv
_atom_site_adp_type
_atom_site_occupancy
_atom_site_symmetry_multiplicity
_atom_site_calc_flag
_atom_site_refinement_flags
Pd(1) Pd 0.54133(3) 0.22167(5) 0.115617(18) 0.03826(18) Uani 1.00 1 d .
Cl(1) Cl 0.61237(9) 0.0302(2) 0.14407(7) 0.0597(5) Uani 1.00 1 d .
P(1) P 0.43296(9) 0.11326(18) 0.13158(6) 0.0362(4) Uani 1.00 1 d .
O(1) O 0.7222(2) 0.4746(5) 0.17377(19) 0.0699(15) Uani 1.00 1 d .
N(1) N 0.6370(2) 0.3356(6) 0.1001(2) 0.0496(14) Uani 1.00 1 d .
C(1) C 0.6223(4) 0.4553(8) 0.0819(2) 0.0559(19) Uani 1.00 1 d .
C(2) C 0.5462(3) 0.4910(6) 0.0737(2) 0.0424(15) Uani 1.00 1 d .
C(3) C 0.5268(4) 0.6160(7) 0.0514(2) 0.0529(18) Uani 1.00 1 d .
C(4) C 0.4537(4) 0.6453(7) 0.0422(2) 0.0544(19) Uani 1.00 1 d .
C(5) C 0.4006(4) 0.5496(7) 0.0544(2) 0.0521(18) Uani 1.00 1 d .
C(6) C 0.4209(3) 0.4225(7) 0.0763(2) 0.0454(16) Uani 1.00 1 d .
C(7) C 0.3420(3) 0.4051(7) 0.2181(2) 0.0508(18) Uani 1.00 1 d .
C(8) C 0.4396(3) -0.0352(6) 0.1723(2) 0.0367(14) Uani 1.00 1 d .
C(9) C 0.3906(3) 0.3303(7) 0.1898(2) 0.0426(16) Uani 1.00 1 d .
C(10) C 0.3645(3) 0.2230(6) 0.1619(2) 0.0329(13) Uani 1.00 1 d .
C(11) C 0.2897(3) 0.1942(6) 0.1615(2) 0.0408(15) Uani 1.00 1 d .
C(12) C 0.2414(3) 0.2703(7) 0.1888(2) 0.0496(18) Uani 1.00 1 d .
C(13) C 0.2674(3) 0.3763(7) 0.2175(2) 0.0503(18) Uani 1.00 1 d .
C(14) C 0.3886(3) 0.0397(6) 0.0785(2) 0.0378(15) Uani 1.00 1 d .
C(15) C 0.4154(3) 0.0805(7) 0.0338(2) 0.0472(17) Uani 1.00 1 d .
C(16) C 0.3816(4) 0.0282(8) -0.0072(2) 0.064(2) Uani 1.00 1 d .
C(17) C 0.3248(4) -0.0640(9) -0.0035(2) 0.067(2) Uani 1.00 1 d .
C(18) C 0.2982(3) -0.1074(8) 0.0399(2) 0.059(2) Uani 1.00 1 d .
C(19) C 0.3319(3) -0.0545(7) 0.0816(2) 0.0472(17) Uani 1.00 1 d .
C(20) C 0.4938(3) 0.3915(6) 0.0863(2) 0.0420(15) Uani 1.00 1 d .
C(21) C 0.4642(3) -0.1615(6) 0.1561(2) 0.0431(15) Uani 1.00 1 d .
C(22) C 0.4719(3) -0.2742(7) 0.1870(3) 0.0538(19) Uani 1.00 1 d .
C(23) C 0.4534(3) -0.2594(7) 0.2351(3) 0.054(2) Uani 1.00 1 d .
C(24) C 0.4299(3) -0.1328(7) 0.2515(2) 0.0505(18) Uani 1.00 1 d .
C(25) C 0.4221(3) -0.0213(6) 0.2206(2) 0.0392(15) Uani 1.00 1 d .
C(26) C 0.7143(3) 0.3016(7) 0.1111(2) 0.0474(17) Uani 1.00 1 d .
C(27) C 0.7297(3) 0.3307(7) 0.1625(2) 0.0544(19) Uani 1.00 1 d .
H(1) H 0.7626 0.5140 0.1703 0.084 Uiso 1.00 1 c R
H(4) H 0.6603 0.5180 0.0743 0.067 Uiso 1.00 1 c R
H(5) H 0.5636 0.6800 0.0428 0.064 Uiso 1.00 1 c R
H(6) H 0.4403 0.7297 0.0276 0.065 Uiso 1.00 1 c R
H(7) H 0.3507 0.5686 0.0482 0.063 Uiso 1.00 1 c R
H(8) H 0.3840 0.3578 0.0843 0.054 Uiso 1.00 1 c R
H(9) H 0.3601 0.4763 0.2380 0.061 Uiso 1.00 1 c R
H(10) H 0.4411 0.3526 0.1896 0.051 Uiso 1.00 1 c R
H(11) H 0.2717 0.1216 0.1422 0.049 Uiso 1.00 1 c R
H(12) H 0.1906 0.2502 0.1880 0.059 Uiso 1.00 1 c R
H(13) H 0.2347 0.4284 0.2364 0.060 Uiso 1.00 1 c R
H(14) H 0.4555 0.1421 0.0314 0.057 Uiso 1.00 1 c R
H(15) H 0.3981 0.0567 -0.0375 0.077 Uiso 1.00 1 c R
H(16) H 0.3032 -0.0988 -0.0316 0.080 Uiso 1.00 1 c R
H(17) H 0.2587 -0.1706 0.0418 0.070 Uiso 1.00 1 c R
H(18) H 0.3154 -0.0840 0.1118 0.057 Uiso 1.00 1 c R
H(19) H 0.4761 -0.1722 0.1236 0.052 Uiso 1.00 1 c R
H(20) H 0.4895 -0.3598 0.1755 0.065 Uiso 1.00 1 c R
H(21) H 0.4570 -0.3355 0.2561 0.065 Uiso 1.00 1 c R
H(22) H 0.4189 -0.1215 0.2841 0.061 Uiso 1.00 1 c R
H(23) H 0.4050 0.0644 0.2324 0.047 Uiso 1.00 1 c R
H(24) H 0.7472 0.3573 0.0909 0.057 Uiso 1.00 1 c R
H(25) H 0.7236 0.2032 0.1043 0.057 Uiso 1.00 1 c R
H(26) H 0.6956 0.2767 0.1823 0.065 Uiso 1.00 1 c R
H(27) H 0.7800 0.3005 0.1701 0.065 Uiso 1.00 1 c R

loop_
_atom_site_aniso_label
_atom_site_aniso_U_11
_atom_site_aniso_U_22
_atom_site_aniso_U_33
_atom_site_aniso_U_12
_atom_site_aniso_U_13
_atom_site_aniso_U_23
Pd(1) 0.0317(2) 0.0379(3) 0.0452(3) -0.0007(2) 0.0016(2) 0.0036(2)
Cl(1) 0.0375(9) 0.0524(11) 0.0893(14) 0.0054(8) -0.0039(9) 0.0167(10)
P(1) 0.0311(8) 0.0364(9) 0.0410(9) -0.0005(7) -0.0011(7) 0.0034(8)
O(1) 0.066(3) 0.056(3) 0.088(3) -0.012(2) -0.002(2) -0.007(3)
N(1) 0.040(3) 0.050(3) 0.058(3) -0.010(2) 0.011(2) 0.004(3)
C(1) 0.058(4) 0.055(5) 0.055(4) -0.011(3) 0.020(3) -0.006(4)
C(2) 0.044(3) 0.039(4) 0.044(3) -0.007(3) 0.003(3) -0.003(3)
C(3) 0.064(5) 0.050(4) 0.044(4) -0.005(3) 0.007(3) 0.006(3)
C(4) 0.071(5) 0.035(4) 0.058(4) 0.012(3) 0.009(3) 0.006(3)
C(5) 0.056(4) 0.048(4) 0.052(4) 0.000(3) -0.000(3) 0.007(3)
C(6) 0.055(4) 0.040(4) 0.042(4) 0.002(3) -0.001(3) 0.012(3)
C(7) 0.053(4) 0.035(4) 0.064(4) -0.001(3) 0.001(3) -0.012(3)
C(8) 0.034(3) 0.033(3) 0.043(3) -0.001(2) -0.004(2) 0.008(3)
C(9) 0.036(3) 0.043(4) 0.048(4) 0.001(3) -0.003(3) 0.001(3)
C(10) 0.030(3) 0.043(3) 0.026(3) 0.007(2) -0.000(2) 0.002(2)
C(11) 0.040(3) 0.036(4) 0.046(4) -0.001(2) 0.001(3) 0.000(3)
C(12) 0.032(3) 0.050(4) 0.067(4) -0.001(3) 0.009(3) 0.002(3)
C(13) 0.047(4) 0.049(4) 0.054(4) 0.011(3) 0.009(3) 0.008(3)
C(14) 0.032(3) 0.040(3) 0.041(3) 0.003(2) -0.007(2) 0.002(3)
C(15) 0.058(4) 0.044(4) 0.039(4) 0.002(3) -0.006(3) -0.001(3)
C(16) 0.085(5) 0.061(5) 0.048(4) 0.013(4) 0.002(4) -0.002(4)
C(17) 0.077(5) 0.069(5) 0.054(5) 0.011(4) -0.027(4) -0.015(4)
C(18) 0.040(4) 0.063(5) 0.073(5) 0.004(3) -0.011(3) -0.017(4)
C(19) 0.048(4) 0.045(4) 0.049(4) -0.000(3) 0.002(3) -0.003(3)
C(20) 0.043(3) 0.042(4) 0.041(3) 0.003(3) 0.003(3) -0.003(3)
C(21) 0.043(3) 0.037(3) 0.049(4) 0.004(3) -0.003(3) -0.001(3)
C(22) 0.053(4) 0.031(3) 0.078(6) 0.007(3) -0.012(3) -0.001(3)
C(23) 0.043(4) 0.046(4) 0.074(5) -0.010(3) -0.014(3) 0.024(4)
C(24) 0.041(3) 0.059(5) 0.051(4) -0.007(3) -0.007(3) 0.017(3)
C(25) 0.034(3) 0.039(4) 0.044(4) -0.002(2) -0.004(2) 0.001(3)
C(26) 0.038(3) 0.047(4) 0.057(4) 0.002(3) 0.008(3) 0.003(3)
C(27) 0.043(4) 0.047(4) 0.073(5) -0.006(3) 0.005(3) -0.002(4)

loop_
_atom_type_symbol
_atom_type_description
_atom_type_scat_dispersion_real
_atom_type_scat_dispersion_imag
_atom_type_scat_source
C C 0.003 0.002
;
International Tables for Crystallography
(1992, Vol. C, Tables 4.2.6.8 and 6.1.1.4)
;
H H 0.000 0.000
;
International Tables for Crystallography
(1992, Vol. C, Table 6.1.1.4)
;
Cl Cl 0.148 0.159
;
International Tables for Crystallography
(1992, Vol. C, Tables 4.2.6.8 and 6.1.1.4)
;
N N 0.006 0.003
;
International Tables for Crystallography
(1992, Vol. C, Tables 4.2.6.8 and 6.1.1.4)
;
O O 0.011 0.006
;
International Tables for Crystallography
(1992, Vol. C, Tables 4.2.6.8 and 6.1.1.4)
;
P P 0.102 0.094
;
International Tables for Crystallography
(1992, Vol. C, Tables 4.2.6.8 and 6.1.1.4)
;
Pd Pd -0.999 1.007
;
International Tables for Crystallography
(1992, Vol. C, Tables 4.2.6.8 and 6.1.1.4)
;

loop_
_geom_angle_atom_site_label_1
_geom_angle_atom_site_label_2
_geom_angle_atom_site_label_3
_geom_angle
_geom_angle_publ_flag
Cl(1) Pd(1) P(1) 92.66(6) yes
Cl(1) Pd(1) N(1) 91.53(16) yes
Cl(1) Pd(1) C(20) 172.01(18) yes
P(1) Pd(1) N(1) 175.72(17) yes
P(1) Pd(1) C(20) 94.74(18) yes
N(1) Pd(1) C(20) 81.1(2) yes
Pd(1) P(1) C(8) 115.14(19) yes
Pd(1) P(1) C(10) 114.3(2) yes
Pd(1) P(1) C(14) 113.5(2) yes
C(8) P(1) C(10) 101.9(2) yes
C(8) P(1) C(14) 103.3(2) yes
C(10) P(1) C(14) 107.4(2) yes
Pd(1) N(1) C(1) 112.2(4) yes
Pd(1) N(1) C(26) 128.8(4) yes
C(1) N(1) C(26) 118.7(5) yes
N(1) C(1) C(2) 118.4(6) yes
C(1) C(2) C(3) 121.1(6) yes
C(1) C(2) C(20) 116.7(6) yes
C(3) C(2) C(20) 122.0(6) yes
C(2) C(3) C(4) 120.1(6) yes
C(3) C(4) C(5) 119.2(6) yes
C(4) C(5) C(6) 120.3(6) yes
C(5) C(6) C(20) 121.4(6) yes
C(9) C(7) C(13) 120.6(6) yes
P(1) C(8) C(21) 120.5(5) yes
P(1) C(8) C(25) 120.9(4) yes
C(21) C(8) C(25) 118.6(6) yes
C(7) C(9) C(10) 119.7(5) yes
P(1) C(10) C(9) 117.4(4) yes
P(1) C(10) C(11) 122.8(4) yes
C(9) C(10) C(11) 119.4(5) yes
C(10) C(11) C(12) 120.9(5) yes
C(11) C(12) C(13) 119.9(6) yes
C(7) C(13) C(12) 119.4(6) yes
P(1) C(14) C(15) 117.6(4) yes
P(1) C(14) C(19) 122.3(4) yes
C(15) C(14) C(19) 120.1(6) yes
C(14) C(15) C(16) 118.7(6) yes
C(15) C(16) C(17) 120.4(7) yes
C(16) C(17) C(18) 122.1(7) yes
C(17) C(18) C(19) 117.9(6) yes
C(14) C(19) C(18) 120.8(6) yes
Pd(1) C(20) C(2) 111.5(4) yes
Pd(1) C(20) C(6) 131.5(5) yes
C(2) C(20) C(6) 116.9(6) yes
C(8) C(21) C(22) 121.2(6) yes
C(21) C(22) C(23) 119.6(6) yes
C(22) C(23) C(24) 119.3(7) yes
C(23) C(24) C(25) 120.9(6) yes
C(8) C(25) C(24) 120.4(6) yes
N(1) C(26) C(27) 109.9(5) yes
O(1) C(27) C(26) 112.1(6) yes
C(27) O(1) H(1) 109.5 no
N(1) C(1) H(4) 120.8 no
C(2) C(1) H(4) 120.8 no
C(2) C(3) H(5) 120.0 no
C(4) C(3) H(5) 120.0 no
C(3) C(4) H(6) 120.4 no
C(5) C(4) H(6) 120.4 no
C(4) C(5) H(7) 119.8 no
C(6) C(5) H(7) 119.8 no
C(5) C(6) H(8) 119.3 no
C(20) C(6) H(8) 119.3 no
C(9) C(7) H(9) 119.7 no
C(13) C(7) H(9) 119.7 no
C(7) C(9) H(10) 120.2 no
C(10) C(9) H(10) 120.1 no
C(10) C(11) H(11) 119.6 no
C(12) C(11) H(11) 119.6 no
C(11) C(12) H(12) 120.1 no
C(13) C(12) H(12) 120.0 no
C(7) C(13) H(13) 120.3 no
C(12) C(13) H(13) 120.3 no
C(14) C(15) H(14) 120.6 no
C(16) C(15) H(14) 120.6 no
C(15) C(16) H(15) 119.8 no
C(17) C(16) H(15) 119.8 no
C(16) C(17) H(16) 119.0 no
C(18) C(17) H(16) 119.0 no
C(17) C(18) H(17) 121.1 no
C(19) C(18) H(17) 121.1 no
C(14) C(19) H(18) 119.6 no
C(18) C(19) H(18) 119.6 no
C(8) C(21) H(19) 119.4 no
C(22) C(21) H(19) 119.4 no
C(21) C(22) H(20) 120.2 no
C(23) C(22) H(20) 120.2 no
C(22) C(23) H(21) 120.4 no
C(24) C(23) H(21) 120.4 no
C(23) C(24) H(22) 119.5 no
C(25) C(24) H(22) 119.5 no
C(8) C(25) H(23) 119.8 no
C(24) C(25) H(23) 119.8 no
N(1) C(26) H(24) 109.7 no
N(1) C(26) H(25) 109.7 no
C(27) C(26) H(24) 109.7 no
C(27) C(26) H(25) 109.7 no
H(24) C(26) H(25) 108.2 no
O(1) C(27) H(26) 109.2 no
O(1) C(27) H(27) 109.2 no
C(26) C(27) H(26) 109.2 no
C(26) C(27) H(27) 109.2 no
H(26) C(27) H(27) 107.9 no

loop_
_geom_bond_atom_site_label_1
_geom_bond_atom_site_label_2
_geom_bond_distance
_geom_bond_publ_flag
Pd(1) Cl(1) 2.3837(19) yes
Pd(1) P(1) 2.2679(17) yes
Pd(1) N(1) 2.097(5) yes
Pd(1) C(20) 2.022(6) yes
P(1) C(8) 1.829(6) yes
P(1) C(10) 1.837(6) yes
P(1) C(14) 1.830(6) yes
O(1) C(27) 1.425(9) yes
N(1) C(1) 1.288(10) yes
N(1) C(26) 1.471(8) yes
C(1) C(2) 1.439(9) yes
C(2) C(3) 1.399(9) yes
C(2) C(20) 1.393(9) yes
C(3) C(4) 1.378(10) yes
C(4) C(5) 1.374(10) yes
C(5) C(6) 1.416(9) yes
C(6) C(20) 1.382(9) yes
C(7) C(9) 1.386(9) yes
C(7) C(13) 1.380(9) yes
C(8) C(21) 1.371(9) yes
C(8) C(25) 1.397(8) yes
C(9) C(10) 1.377(8) yes
C(10) C(11) 1.383(8) yes
C(11) C(12) 1.373(9) yes
C(12) C(13) 1.381(10) yes
C(14) C(15) 1.400(8) yes
C(14) C(19) 1.371(9) yes
C(15) C(16) 1.392(10) yes
C(16) C(17) 1.362(12) yes
C(17) C(18) 1.372(11) yes
C(18) C(19) 1.413(10) yes
C(21) C(22) 1.395(10) yes
C(22) C(23) 1.394(11) yes
C(23) C(24) 1.368(10) yes
C(24) C(25) 1.383(9) yes
C(26) C(27) 1.492(10) yes
O(1) H(1) 0.830 no
C(1) H(4) 0.940 no
C(3) H(5) 0.940 no
C(4) H(6) 0.940 no
C(5) H(7) 0.940 no
C(6) H(8) 0.940 no
C(7) H(9) 0.940 no
C(9) H(10) 0.940 no
C(11) H(11) 0.940 no
C(12) H(12) 0.940 no
C(13) H(13) 0.940 no
C(15) H(14) 0.940 no
C(16) H(15) 0.940 no
C(17) H(16) 0.940 no
C(18) H(17) 0.940 no
C(19) H(18) 0.940 no
C(21) H(19) 0.940 no
C(22) H(20) 0.940 no
C(23) H(21) 0.940 no
C(24) H(22) 0.940 no
C(25) H(23) 0.940 no
C(26) H(24) 0.980 no
C(26) H(25) 0.980 no
C(27) H(26) 0.980 no
C(27) H(27) 0.980 no

loop_
_geom_contact_atom_site_label_1
_geom_contact_atom_site_label_2
_geom_contact_distance
_geom_contact_site_symmetry_2
Cl(1) O(1) 3.156(5) 2_645
Cl(1) C(27) 3.484(7) 2_645
O(1) Cl(1) 3.156(5) 2_655
O(1) C(13) 3.290(8) 8_555
O(1) C(27) 3.549(9) 2_655
C(2) C(4) 3.495(9) 5_665
C(4) C(2) 3.495(9) 5_665
C(11) C(13) 3.589(9) 2_545
C(13) O(1) 3.290(8) 8_455
C(13) C(11) 3.589(9) 2_555
C(13) C(25) 3.575(9) 2_555
C(13) C(27) 3.454(10) 8_455
C(25) C(13) 3.575(9) 2_545
C(27) Cl(1) 3.484(7) 2_655
C(27) O(1) 3.549(9) 2_645
C(27) C(13) 3.454(10) 8_555
Pd(1) H(22) 3.267 7_655
Cl(1) H(1) 2.386 2_645
Cl(1) H(9) 3.378 7_645
Cl(1) H(15) 3.103 5_655
Cl(1) H(16) 3.560 5_655
Cl(1) H(21) 3.324 7_655
Cl(1) H(24) 3.384 2_645
Cl(1) H(27) 3.036 2_645
O(1) H(9) 3.512 8_555
O(1) H(13) 2.562 8_555
O(1) H(22) 2.965 7_655
O(1) H(23) 3.599 7_655
O(1) H(25) 3.097 2_655
O(1) H(26) 3.275 2_655
O(1) H(27) 3.138 2_655
N(1) H(16) 3.167 5_655
N(1) H(22) 3.422 7_655
C(2) H(6) 3.548 5_665
C(2) H(20) 3.350 1_565
C(3) H(14) 3.299 5_665
C(3) H(15) 3.454 5_665
C(3) H(19) 3.012 1_565
C(3) H(20) 3.543 1_565
C(4) H(14) 3.335 5_665
C(4) H(19) 2.905 1_565
C(5) H(5) 3.563 5_665
C(5) H(17) 3.597 2_555
C(5) H(19) 3.575 1_565
C(6) H(5) 3.486 5_665
C(6) H(17) 3.509 2_555
C(7) H(1) 3.593 8_455
C(7) H(12) 3.475 2_555
C(7) H(21) 3.419 1_565
C(7) H(27) 3.471 8_455
C(8) H(12) 3.166 2_545
C(8) H(21) 3.351 7_655
C(9) H(20) 3.500 1_565
C(9) H(21) 3.532 7_655
C(9) H(22) 3.559 7_655
C(11) H(13) 3.336 2_545
C(11) H(18) 3.180 2_555
C(12) H(13) 3.575 2_545
C(12) H(18) 2.768 2_555
C(13) H(1) 3.410 8_455
C(13) H(11) 3.241 2_555
C(13) H(18) 3.337 2_555
C(13) H(26) 3.235 8_455
C(13) H(27) 3.236 8_455
C(14) H(6) 3.435 1_545
C(15) H(5) 3.167 5_665
C(15) H(6) 3.409 1_545
C(16) H(5) 3.140 5_665
C(16) H(6) 3.213 1_545
C(16) H(14) 3.443 5_655
C(16) H(24) 3.555 6_455
C(17) H(6) 3.013 1_545
C(17) H(24) 3.452 6_455
C(17) H(25) 3.242 5_655
C(18) H(6) 3.035 1_545
C(18) H(7) 3.266 1_545
C(18) H(7) 3.193 2_545
C(18) H(8) 3.541 2_545
C(19) H(6) 3.233 1_545
C(19) H(12) 3.542 2_545
C(20) H(6) 3.596 5_665
C(20) H(20) 3.457 1_565
C(21) H(12) 3.064 2_545
C(22) H(9) 3.449 1_545
C(22) H(12) 2.954 2_545
C(22) H(23) 3.533 7_645
C(23) H(9) 3.054 1_545
C(23) H(10) 3.043 7_645
C(23) H(12) 2.925 2_545
C(23) H(23) 3.209 7_645
C(23) H(26) 3.569 7_645
C(24) H(10) 2.865 7_645
C(24) H(12) 3.032 2_545
C(24) H(13) 3.068 2_545
C(24) H(21) 3.526 7_655
C(24) H(26) 3.059 7_645
C(25) H(12) 3.138 2_545
C(25) H(13) 2.915 2_545
C(25) H(21) 2.902 7_655
C(26) H(1) 3.252 2_645
C(26) H(16) 2.975 5_655
C(27) H(1) 3.058 2_645
C(27) H(13) 2.981 8_555
C(27) H(22) 3.115 7_655
H(1) Cl(1) 2.386 2_655
H(1) C(7) 3.593 8_555
H(1) C(13) 3.410 8_555
H(1) C(26) 3.252 2_655
H(1) C(27) 3.058 2_655
H(1) H(9) 3.137 8_555
H(1) H(13) 2.785 8_555
H(1) H(25) 2.606 2_655
H(1) H(26) 2.661 2_655
H(1) H(27) 2.863 2_655
H(4) H(7) 3.529 5_665
H(4) H(16) 2.955 6_555
H(4) H(25) 2.884 2_655
H(5) C(5) 3.563 5_665
H(5) C(6) 3.486 5_665
H(5) C(15) 3.167 5_665
H(5) C(16) 3.140 5_665
H(5) H(14) 2.710 5_665
H(5) H(15) 2.631 5_665
H(5) H(19) 3.105 1_565
H(6) C(2) 3.548 5_665
H(6) C(14) 3.435 1_565
H(6) C(15) 3.409 1_565
H(6) C(16) 3.213 1_565
H(6) C(17) 3.013 1_565
H(6) C(18) 3.035 1_565
H(6) C(19) 3.233 1_565
H(6) C(20) 3.596 5_665
H(6) H(14) 2.795 5_665
H(6) H(15) 3.591 5_665
H(6) H(16) 3.410 1_565
H(6) H(17) 3.452 1_565
H(6) H(19) 2.920 1_565
H(7) C(18) 3.266 1_565
H(7) C(18) 3.193 2_555
H(7) H(4) 3.529 5_665
H(7) H(11) 3.477 2_555
H(7) H(17) 3.018 1_565
H(7) H(17) 3.041 2_555
H(8) C(18) 3.541 2_555
H(8) H(17) 2.857 2_555
H(9) Cl(1) 3.378 7_655
H(9) O(1) 3.512 8_455
H(9) C(22) 3.449 1_565
H(9) C(23) 3.054 1_565
H(9) H(1) 3.137 8_455
H(9) H(12) 3.121 2_555
H(9) H(20) 3.322 1_565
H(9) H(21) 2.572 1_565
H(9) H(27) 3.402 8_455
H(10) C(23) 3.043 7_655
H(10) C(24) 2.865 7_655
H(10) H(20) 2.928 1_565
H(10) H(21) 3.541 1_565
H(10) H(21) 3.000 7_655
H(10) H(22) 2.654 7_655
H(11) C(13) 3.241 2_545
H(11) H(7) 3.477 2_545
H(11) H(13) 3.226 2_545
H(11) H(17) 3.491 2_555
H(11) H(18) 3.353 2_555
H(12) C(7) 3.475 2_545
H(12) C(8) 3.166 2_555
H(12) C(19) 3.542 2_555
H(12) C(21) 3.064 2_555
H(12) C(22) 2.954 2_555
H(12) C(23) 2.925 2_555
H(12) C(24) 3.032 2_555
H(12) C(25) 3.138 2_555
H(12) H(9) 3.121 2_545
H(12) H(18) 2.664 2_555
H(12) H(19) 3.596 2_555
H(12) H(20) 3.448 2_555
H(12) H(21) 3.385 2_555
H(12) H(22) 3.563 2_555
H(13) O(1) 2.562 8_455
H(13) C(11) 3.336 2_555
H(13) C(12) 3.575 2_555
H(13) C(24) 3.068 2_555
H(13) C(25) 2.915 2_555
H(13) C(27) 2.981 8_455
H(13) H(1) 2.785 8_455
H(13) H(11) 3.226 2_555
H(13) H(22) 3.123 2_555
H(13) H(23) 2.851 2_555
H(13) H(26) 2.791 8_455
H(13) H(27) 3.005 8_455
H(14) C(3) 3.299 5_665
H(14) C(4) 3.335 5_665
H(14) C(16) 3.443 5_655
H(14) H(5) 2.710 5_665
H(14) H(6) 2.795 5_665
H(14) H(15) 3.275 5_655
H(15) Cl(1) 3.103 5_655
H(15) C(3) 3.454 5_665
H(15) H(5) 2.631 5_665
H(15) H(6) 3.591 5_665
H(15) H(14) 3.275 5_655
H(15) H(19) 3.498 5_655
H(15) H(24) 3.224 6_455
H(16) Cl(1) 3.560 5_655
H(16) N(1) 3.167 5_655
H(16) C(26) 2.975 5_655
H(16) H(4) 2.955 6_455
H(16) H(6) 3.410 1_545
H(16) H(24) 3.127 5_655
H(16) H(24) 3.031 6_455
H(16) H(25) 2.319 5_655
H(17) C(5) 3.597 2_545
H(17) C(6) 3.509 2_545
H(17) H(6) 3.452 1_545
H(17) H(7) 3.018 1_545
H(17) H(7) 3.041 2_545
H(17) H(8) 2.857 2_545
H(17) H(11) 3.491 2_545
H(18) C(11) 3.180 2_545
H(18) C(12) 2.768 2_545
H(18) C(13) 3.337 2_545
H(18) H(11) 3.353 2_545
H(18) H(12) 2.664 2_545
H(19) C(3) 3.012 1_545
H(19) C(4) 2.905 1_545
H(19) C(5) 3.575 1_545
H(19) H(5) 3.105 1_545
H(19) H(6) 2.920 1_545
H(19) H(12) 3.596 2_545
H(19) H(15) 3.498 5_655
H(20) C(2) 3.350 1_545
H(20) C(3) 3.543 1_545
H(20) C(9) 3.500 1_545
H(20) C(20) 3.457 1_545
H(20) H(9) 3.322 1_545
H(20) H(10) 2.928 1_545
H(20) H(12) 3.448 2_545
H(20) H(22) 3.222 7_645
H(20) H(23) 3.293 7_645
H(21) Cl(1) 3.324 7_645
H(21) C(7) 3.419 1_545
H(21) C(8) 3.351 7_645
H(21) C(9) 3.532 7_645
H(21) C(24) 3.526 7_645
H(21) C(25) 2.902 7_645
H(21) H(9) 2.572 1_545
H(21) H(10) 3.541 1_545
H(21) H(10) 3.000 7_645
H(21) H(12) 3.385 2_545
H(21) H(23) 2.701 7_645
H(21) H(26) 3.431 7_645
H(22) Pd(1) 3.267 7_645
H(22) O(1) 2.965 7_645
H(22) N(1) 3.422 7_645
H(22) C(9) 3.559 7_645
H(22) C(27) 3.115 7_645
H(22) H(10) 2.654 7_645
H(22) H(12) 3.563 2_545
H(22) H(13) 3.123 2_545
H(22) H(20) 3.222 7_655
H(22) H(26) 2.479 7_645
H(23) O(1) 3.599 7_645
H(23) C(22) 3.533 7_655
H(23) C(23) 3.209 7_655
H(23) H(13) 2.851 2_545
H(23) H(20) 3.293 7_655
H(23) H(21) 2.701 7_655
H(24) Cl(1) 3.384 2_655
H(24) C(16) 3.555 6_555
H(24) C(17) 3.452 6_555
H(24) H(15) 3.224 6_555
H(24) H(16) 3.127 5_655
H(24) H(16) 3.031 6_555
H(24) H(25) 3.390 2_655
H(25) O(1) 3.097 2_645
H(25) C(17) 3.242 5_655
H(25) H(1) 2.606 2_645
H(25) H(4) 2.884 2_645
H(25) H(16) 2.319 5_655
H(25) H(24) 3.390 2_645
H(26) O(1) 3.275 2_645
H(26) C(13) 3.235 8_555
H(26) C(23) 3.569 7_655
H(26) C(24) 3.059 7_655
H(26) H(1) 2.661 2_645
H(26) H(13) 2.791 8_555
H(26) H(21) 3.431 7_655
H(26) H(22) 2.479 7_655
H(27) Cl(1) 3.036 2_655
H(27) O(1) 3.138 2_645
H(27) C(7) 3.471 8_555
H(27) C(13) 3.236 8_555
H(27) H(1) 2.863 2_645
H(27) H(9) 3.402 8_555
H(27) H(13) 3.005 8_555

loop_
_geom_torsion_atom_site_label_1
_geom_torsion_atom_site_label_2
_geom_torsion_atom_site_label_3
_geom_torsion_atom_site_label_4
_geom_torsion
Cl(1) Pd(1) P(1) C(8) 16.8(2)
Cl(1) Pd(1) P(1) C(10) 134.3(2)
Cl(1) Pd(1) P(1) C(14) -102.0(2)
Cl(1) Pd(1) N(1) C(1) 179.2(4)
Cl(1) Pd(1) N(1) C(26) -6.9(5)
Cl(1) Pd(1) C(20) C(2) -25.5(17)
Cl(1) Pd(1) C(20) C(6) 153.2(10)
P(1) Pd(1) N(1) C(1) -12(2)
P(1) Pd(1) N(1) C(26) 161.4(18)
N(1) Pd(1) P(1) C(8) -152(2)
N(1) Pd(1) P(1) C(10) -34(2)
N(1) Pd(1) P(1) C(14) 90(2)
P(1) Pd(1) C(20) C(2) 176.7(4)
P(1) Pd(1) C(20) C(6) -4.6(6)
C(20) Pd(1) P(1) C(8) -166.2(2)
C(20) Pd(1) P(1) C(10) -48.7(2)
C(20) Pd(1) P(1) C(14) 75.0(2)
N(1) Pd(1) C(20) C(2) -2.2(4)
N(1) Pd(1) C(20) C(6) 176.5(6)
C(20) Pd(1) N(1) C(1) 2.3(5)
C(20) Pd(1) N(1) C(26) 176.2(5)
Pd(1) P(1) C(8) C(21) -78.5(5)
Pd(1) P(1) C(8) C(25) 99.2(4)
Pd(1) P(1) C(10) C(9) -27.2(5)
Pd(1) P(1) C(10) C(11) 159.2(4)
Pd(1) P(1) C(14) C(15) -13.1(5)
Pd(1) P(1) C(14) C(19) 165.6(4)
C(8) P(1) C(10) C(9) 97.6(5)
C(8) P(1) C(10) C(11) -76.0(5)
C(10) P(1) C(8) C(21) 157.2(4)
C(10) P(1) C(8) C(25) -25.0(5)
C(8) P(1) C(14) C(15) -138.5(5)
C(8) P(1) C(14) C(19) 40.2(6)
C(14) P(1) C(8) C(21) 45.8(5)
C(14) P(1) C(8) C(25) -136.4(5)
C(10) P(1) C(14) C(15) 114.3(5)
C(10) P(1) C(14) C(19) -67.0(6)
C(14) P(1) C(10) C(9) -154.1(4)
C(14) P(1) C(10) C(11) 32.3(6)
Pd(1) N(1) C(1) C(2) -2.0(8)
Pd(1) N(1) C(26) C(27) -77.4(7)
C(1) N(1) C(26) C(27) 96.2(7)
C(26) N(1) C(1) C(2) -176.5(5)
N(1) C(1) C(2) C(3) -176.1(6)
N(1) C(1) C(2) C(20) 0.0(8)
C(1) C(2) C(3) C(4) 177.3(6)
C(1) C(2) C(20) Pd(1) 2.0(7)
C(1) C(2) C(20) C(6) -177.0(6)
C(3) C(2) C(20) Pd(1) 178.1(5)
C(3) C(2) C(20) C(6) -0.9(9)
C(20) C(2) C(3) C(4) 1.4(10)
C(2) C(3) C(4) C(5) -0.9(10)
C(3) C(4) C(5) C(6) 0.0(10)
C(4) C(5) C(6) C(20) 0.5(9)
C(5) C(6) C(20) Pd(1) -178.7(5)
C(5) C(6) C(20) C(2) -0.0(8)
C(9) C(7) C(13) C(12) 1.0(10)
C(13) C(7) C(9) C(10) -2.1(10)
P(1) C(8) C(21) C(22) 177.8(4)
P(1) C(8) C(25) C(24) -177.6(4)
C(21) C(8) C(25) C(24) 0.2(7)
C(25) C(8) C(21) C(22) 0.0(8)
C(7) C(9) C(10) P(1) -171.9(5)
C(7) C(9) C(10) C(11) 1.9(9)
P(1) C(10) C(11) C(12) 172.9(5)
C(9) C(10) C(11) C(12) -0.6(9)
C(10) C(11) C(12) C(13) -0.6(10)
C(11) C(12) C(13) C(7) 0.4(9)
P(1) C(14) C(15) C(16) -178.7(5)
P(1) C(14) C(19) C(18) 179.0(5)
C(15) C(14) C(19) C(18) -2.3(10)
C(19) C(14) C(15) C(16) 2.6(10)
C(14) C(15) C(16) C(17) -1.8(11)
C(15) C(16) C(17) C(18) 0.8(13)
C(16) C(17) C(18) C(19) -0.5(11)
C(17) C(18) C(19) C(14) 1.3(10)
C(8) C(21) C(22) C(23) 0.8(9)
C(21) C(22) C(23) C(24) -1.9(10)
C(22) C(23) C(24) C(25) 2.1(9)
C(23) C(24) C(25) C(8) -1.3(9)
N(1) C(26) C(27) O(1) -63.5(7)
